data_4027988
loop_
_publ_author_name
'Roman A. Valiulin'
'Teresa M. Arisco'
'Andrei G. Kutateladze'

_publ_contact_author_address
;Department of Chemistry and Biochemistry
University of Denver
FW Olin Hall, 202
2190 E. Iliff Ave
Denver, CO 80208
;
_publ_contact_author_email akutatel.edu
_publ_contact_author_fax 303-871-2254
_publ_contact_author_name 'Andrei Kutateladze'
_publ_contact_author_phone 303-871-2995
_publ_section_title
;
 Photoinduced Intramolecular Cyclopentanation vs Photoprotolytic
 Oxametathesis in Polycyclic Alkenes Outfitted with Conformationally
 Constrained Aroylmethyl Chromophores
;
_journal_name_full 'Journal of Organic Chemistry'
_journal_page_first 2012
_journal_page_last 2025
_journal_paper_doi 10.1021/jo301909j
_journal_volume 78
_journal_year 2013
_chemical_formula_moiety 'C28 H28 O5'
_chemical_formula_sum 'C28 H28 O5'
_chemical_formula_weight 444.50
_chemical_name_common none
_chemical_name_systematic
;
dimethyl (1RS, 4RS, 5RS, 6SR)-spiro
[endo-5-((1''SR)-1''-benzoyl-2''-phenylethyl)
bicyclo[2.2.1]hept-2-ene-exo-5,endo-6-dicarboxylate-7,1'-cyclopropane]
;
_space_group_IT_number 4
_symmetry_cell_setting monoclinic
_symmetry_space_group_name_Hall 'P 2yb'
_symmetry_space_group_name_H-M 'P 1 21 1'
_atom_sites_solution_hydrogens geom
_atom_sites_solution_primary direct
_atom_sites_solution_secondary difmap
_audit_creation_method SHELXL-97
_cell_angle_alpha 90.00
_cell_angle_beta 99.7740(10)
_cell_angle_gamma 90.00
_cell_formula_units_Z 2
_cell_length_a 9.8314(2)
_cell_length_b 9.0122(2)
_cell_length_c 13.5105(3)
_cell_measurement_reflns_used 9979
_cell_measurement_temperature 296(2)
_cell_measurement_theta_max 23.54
_cell_measurement_theta_min 2.38
_cell_volume 1179.69(4)
_computing_cell_refinement 'Bruker SAINT'
_computing_data_collection 'Bruker APEX2'
_computing_data_reduction 'Bruker SAINT'
_computing_molecular_graphics 'Bruker SHELXTL'
_computing_publication_material 'Bruker SHELXTL'
_computing_structure_refinement 'SHELXL-97 (Sheldrick, 2008)'
_computing_structure_solution 'SHELXS-97 (Sheldrick, 2008)'
_diffrn_ambient_temperature 296(2)
_diffrn_detector_area_resol_mean 8.33
_diffrn_measured_fraction_theta_full 1.000
_diffrn_measured_fraction_theta_max 1.000
_diffrn_measurement_device_type 'Bruker D8 APEX II Diffractometer'
_diffrn_measurement_method '\f and \w scans'
_diffrn_radiation_monochromator graphite
_diffrn_radiation_source 'fine-focus sealed tube'
_diffrn_radiation_type MoK\a
_diffrn_radiation_wavelength 0.71073
_diffrn_reflns_av_R_equivalents 0.0363
_diffrn_reflns_av_sigmaI/netI 0.0290
_diffrn_reflns_limit_h_max 11
_diffrn_reflns_limit_h_min -11
_diffrn_reflns_limit_k_max 10
_diffrn_reflns_limit_k_min -10
_diffrn_reflns_limit_l_max 16
_diffrn_reflns_limit_l_min -16
_diffrn_reflns_number 30543
_diffrn_reflns_theta_full 25.68
_diffrn_reflns_theta_max 25.68
_diffrn_reflns_theta_min 1.53
_exptl_absorpt_coefficient_mu 0.085
_exptl_absorpt_correction_T_max 0.9806
_exptl_absorpt_correction_T_min 0.9711
_exptl_absorpt_correction_type multi-scan
_exptl_crystal_colour colourless
_exptl_crystal_density_diffrn 1.251
_exptl_crystal_description chip
_exptl_crystal_F_000 472
_exptl_crystal_size_max 0.35
_exptl_crystal_size_mid 0.28
_exptl_crystal_size_min 0.23
_refine_diff_density_max 0.168
_refine_diff_density_min -0.148
_refine_diff_density_rms 0.036
_refine_ls_abs_structure_details 'Flack H D (1983), Acta Cryst. A39, 876-881'
_refine_ls_abs_structure_Flack 0.6(11)
_refine_ls_extinction_method none
_refine_ls_goodness_of_fit_ref 1.017
_refine_ls_hydrogen_treatment noref
_refine_ls_matrix_type full
_refine_ls_number_parameters 300
_refine_ls_number_reflns 4449
_refine_ls_number_restraints 1
_refine_ls_restrained_S_all 1.017
_refine_ls_R_factor_all 0.0652
_refine_ls_R_factor_gt 0.0416
_refine_ls_shift/su_max 0.000
_refine_ls_shift/su_mean 0.000
_refine_ls_structure_factor_coef Fsqd
_refine_ls_weighting_details 'calc w=1/[\s^2^(Fo^2^)+(0.0727P)^2^+0.0037P] where P=(Fo^2^+2Fc^2^)/3'
_refine_ls_weighting_scheme calc
_refine_ls_wR_factor_gt 0.1008
_refine_ls_wR_factor_ref 0.1143
_reflns_number_gt 3323
_reflns_number_total 4449
_reflns_threshold_expression >2sigma(I)
_cod_data_source_file jo301909j_si_001_09.cif
_cod_data_source_block 7g_prime_rav28835_fr1_6_0m
_cod_database_code 4027988

loop_
_symmetry_equiv_pos_as_xyz
'x, y, z'
'-x, y+1/2, -z'

loop_
_atom_site_label
_atom_site_type_symbol
_atom_site_fract_x
_atom_site_fract_y
_atom_site_fract_z
_atom_site_U_iso_or_equiv
_atom_site_adp_type
_atom_site_occupancy
_atom_site_symmetry_multiplicity
_atom_site_calc_flag
_atom_site_refinement_flags
O1 O -0.05540(17) 0.1809(2) 0.70385(12) 0.0734(5) Uani 1 1 d .
O2 O 0.09773(19) 0.0705(3) 0.81708(13) 0.0908(7) Uani 1 1 d .
O3 O 0.31510(14) 0.2920(2) 0.48112(10) 0.0558(4) Uani 1 1 d .
O4 O 0.09108(15) 0.2464(2) 0.47216(11) 0.0665(5) Uani 1 1 d .
O5 O 0.1731(2) 0.4860(2) 0.61968(12) 0.0710(5) Uani 1 1 d .
C1 C -0.1367(3) 0.2165(4) 0.7792(2) 0.0833(9) Uani 1 1 d .
H1A H -0.1713 0.1268 0.8041 0.125 Uiso 1 1 calc R
H1B H -0.2128 0.2784 0.7505 0.125 Uiso 1 1 calc R
H1C H -0.0806 0.2682 0.8334 0.125 Uiso 1 1 calc R
C2 C 0.0585(2) 0.1039(3) 0.73152(16) 0.0494(5) Uani 1 1 d .
C3 C 0.12679(19) 0.0662(2) 0.64289(14) 0.0452(5) Uani 1 1 d .
H3 H 0.0551 0.0696 0.5829 0.054 Uiso 1 1 calc R
C4 C 0.24977(19) 0.1688(2) 0.62165(14) 0.0410(5) Uani 1 1 d .
C5 C 0.30065(19) 0.2878(2) 0.70376(14) 0.0424(5) Uani 1 1 d .
H5 H 0.3047 0.2407 0.7696 0.051 Uiso 1 1 calc R
C6 C 0.4461(2) 0.3499(3) 0.69813(17) 0.0513(5) Uani 1 1 d .
H6A H 0.5043 0.2690 0.6829 0.062 Uiso 1 1 calc R
H6B H 0.4385 0.4206 0.6433 0.062 Uiso 1 1 calc R
C7 C 0.5148(2) 0.4247(3) 0.79315(16) 0.0497(5) Uani 1 1 d .
C8 C 0.5205(3) 0.5763(3) 0.8019(2) 0.0708(7) Uani 1 1 d .
H8 H 0.4819 0.6348 0.7477 0.085 Uiso 1 1 calc R
C9 C 0.5826(4) 0.6434(4) 0.8900(3) 0.0988(11) Uani 1 1 d .
H9 H 0.5846 0.7463 0.8949 0.119 Uiso 1 1 calc R
C10 C 0.6414(3) 0.5588(5) 0.9702(2) 0.0977(11) Uani 1 1 d .
H10 H 0.6831 0.6040 1.0294 0.117 Uiso 1 1 calc R
C11 C 0.1894(2) -0.0910(3) 0.64857(16) 0.0524(5) Uani 1 1 d .
H11 H 0.1229 -0.1729 0.6419 0.063 Uiso 1 1 calc R
C12 C 0.2747(2) -0.0788(3) 0.56590(15) 0.0516(5) Uani 1 1 d .
C13 C 0.36431(19) 0.0474(2) 0.61487(15) 0.0449(5) Uani 1 1 d .
H13 H 0.4400 0.0781 0.5807 0.054 Uiso 1 1 calc R
C14 C 0.2062(2) 0.2408(2) 0.51805(15) 0.0459(5) Uani 1 1 d .
C15 C 0.2831(3) 0.3675(4) 0.38602(19) 0.0811(9) Uani 1 1 d .
H15A H 0.2194 0.3089 0.3403 0.122 Uiso 1 1 calc R
H15B H 0.3662 0.3818 0.3588 0.122 Uiso 1 1 calc R
H15C H 0.2424 0.4621 0.3955 0.122 Uiso 1 1 calc R
C16 C 0.6384(3) 0.4080(5) 0.96266(19) 0.0860(9) Uani 1 1 d .
H16 H 0.6797 0.3502 1.0165 0.103 Uiso 1 1 calc R
C17 C 0.5741(3) 0.3405(3) 0.87486(18) 0.0646(7) Uani 1 1 d .
H17 H 0.5707 0.2375 0.8708 0.078 Uiso 1 1 calc R
C18 C 0.2026(2) 0.4200(3) 0.69896(16) 0.0484(5) Uani 1 1 d .
C19 C 0.1462(2) 0.4718(2) 0.78850(16) 0.0490(5) Uani 1 1 d .
C20 C 0.1969(3) 0.4262(3) 0.88578(17) 0.0659(7) Uani 1 1 d .
H20 H 0.2710 0.3609 0.8977 0.079 Uiso 1 1 calc R
C21 C 0.1378(3) 0.4773(4) 0.9650(2) 0.0884(9) Uani 1 1 d .
H21 H 0.1723 0.4461 1.0300 0.106 Uiso 1 1 calc R
C22 C 0.0287(4) 0.5738(5) 0.9483(2) 0.0989(10) Uani 1 1 d .
H22 H -0.0115 0.6072 1.0018 0.119 Uiso 1 1 calc R
C23 C -0.0215(3) 0.6214(4) 0.8520(2) 0.0971(11) Uani 1 1 d .
H23 H -0.0955 0.6870 0.8406 0.117 Uiso 1 1 calc R
C24 C 0.0373(3) 0.5723(3) 0.7732(2) 0.0692(7) Uani 1 1 d .
H24 H 0.0040 0.6064 0.7086 0.083 Uiso 1 1 calc R
C25 C 0.4064(2) -0.0173(3) 0.71914(17) 0.0531(6) Uani 1 1 d .
H25 H 0.4905 -0.0024 0.7612 0.064 Uiso 1 1 calc R
C26 C 0.3036(3) -0.0979(3) 0.73964(16) 0.0582(6) Uani 1 1 d .
H26 H 0.3010 -0.1497 0.7989 0.070 Uiso 1 1 calc R
C27 C 0.3223(3) -0.2074(3) 0.51200(19) 0.0674(7) Uani 1 1 d .
H27A H 0.2869 -0.3048 0.5246 0.081 Uiso 1 1 calc R
H27B H 0.4166 -0.2063 0.4994 0.081 Uiso 1 1 calc R
C28 C 0.2223(2) -0.0954(3) 0.45687(18) 0.0664(7) Uani 1 1 d .
H28A H 0.2566 -0.0273 0.4113 0.080 Uiso 1 1 calc R
H28B H 0.1270 -0.1258 0.4365 0.080 Uiso 1 1 calc R

loop_
_atom_site_aniso_label
_atom_site_aniso_U_11
_atom_site_aniso_U_22
_atom_site_aniso_U_33
_atom_site_aniso_U_23
_atom_site_aniso_U_13
_atom_site_aniso_U_12
O1 0.0616(10) 0.1059(14) 0.0552(9) 0.0176(10) 0.0174(8) 0.0309(10)
O2 0.0824(12) 0.143(2) 0.0490(10) 0.0218(11) 0.0170(9) 0.0425(13)
O3 0.0447(8) 0.0796(11) 0.0428(8) 0.0075(8) 0.0068(6) -0.0063(8)
O4 0.0415(8) 0.0969(13) 0.0551(9) 0.0209(9) -0.0086(7) -0.0048(8)
O5 0.0905(12) 0.0699(11) 0.0547(10) 0.0146(9) 0.0181(9) 0.0273(10)
C1 0.0678(16) 0.116(3) 0.0719(18) 0.0119(17) 0.0289(14) 0.0274(17)
C2 0.0401(11) 0.0577(14) 0.0495(13) 0.0061(11) 0.0055(9) -0.0023(11)
C3 0.0371(10) 0.0566(14) 0.0394(11) 0.0006(10) -0.0006(9) -0.0040(9)
C4 0.0345(10) 0.0488(12) 0.0379(10) -0.0011(9) 0.0014(8) 0.0008(9)
C5 0.0402(10) 0.0465(12) 0.0397(10) -0.0023(9) 0.0047(8) 0.0003(9)
C6 0.0433(11) 0.0596(13) 0.0497(12) -0.0073(11) 0.0042(10) -0.0012(10)
C7 0.0398(10) 0.0571(14) 0.0501(12) -0.0097(11) 0.0018(9) -0.0010(10)
C8 0.0675(15) 0.0605(18) 0.0784(17) -0.0079(15) -0.0046(13) -0.0003(13)
C9 0.098(2) 0.074(2) 0.115(3) -0.037(2) -0.010(2) -0.0086(18)
C10 0.086(2) 0.119(3) 0.079(2) -0.049(2) -0.0110(17) -0.007(2)
C11 0.0486(11) 0.0540(14) 0.0539(13) -0.0024(11) 0.0067(10) -0.0054(11)
C12 0.0501(12) 0.0531(13) 0.0492(12) -0.0118(11) 0.0019(10) -0.0020(11)
C13 0.0363(10) 0.0504(13) 0.0459(11) -0.0046(10) 0.0012(9) 0.0010(9)
C14 0.0403(12) 0.0548(13) 0.0423(11) -0.0012(10) 0.0059(9) 0.0008(10)
C15 0.0756(16) 0.114(3) 0.0516(14) 0.0279(15) 0.0058(12) -0.0150(17)
C16 0.0794(19) 0.119(3) 0.0520(16) -0.0093(17) -0.0111(13) 0.0046(19)
C17 0.0684(15) 0.0658(16) 0.0559(15) -0.0049(12) -0.0003(12) 0.0020(13)
C18 0.0470(11) 0.0490(12) 0.0476(12) 0.0007(11) 0.0036(9) 0.0028(10)
C19 0.0498(11) 0.0471(13) 0.0499(12) -0.0009(10) 0.0078(10) 0.0044(10)
C20 0.0681(15) 0.0782(18) 0.0505(14) -0.0012(13) 0.0076(12) 0.0176(15)
C21 0.107(2) 0.109(2) 0.0492(15) -0.0089(15) 0.0135(14) 0.028(2)
C22 0.106(2) 0.124(3) 0.0728(19) -0.019(2) 0.0316(17) 0.037(2)
C23 0.092(2) 0.122(3) 0.079(2) -0.0076(19) 0.0187(17) 0.049(2)
C24 0.0643(15) 0.0806(19) 0.0632(15) -0.0012(14) 0.0120(12) 0.0228(14)
C25 0.0491(12) 0.0529(14) 0.0527(13) -0.0047(11) -0.0040(10) 0.0120(12)
C26 0.0663(15) 0.0560(15) 0.0502(13) 0.0057(11) 0.0040(11) 0.0130(13)
C27 0.0696(15) 0.0616(16) 0.0718(16) -0.0169(14) 0.0146(12) -0.0046(13)
C28 0.0621(14) 0.0787(18) 0.0550(14) -0.0178(14) 0.0006(11) -0.0079(14)

loop_
_atom_type_symbol
_atom_type_description
_atom_type_scat_dispersion_real
_atom_type_scat_dispersion_imag
_atom_type_scat_source
C C 0.0033 0.0016 'International Tables Vol C Tables 4.2.6.8 and 6.1.1.4'
H H 0.0000 0.0000 'International Tables Vol C Tables 4.2.6.8 and 6.1.1.4'
O O 0.0106 0.0060 'International Tables Vol C Tables 4.2.6.8 and 6.1.1.4'

loop_
_geom_angle_atom_site_label_1
_geom_angle_atom_site_label_2
_geom_angle_atom_site_label_3
_geom_angle
C2 O1 C1 117.82(19)
C14 O3 C15 115.35(17)
O1 C1 H1A 109.5
O1 C1 H1B 109.5
H1A C1 H1B 109.5
O1 C1 H1C 109.5
H1A C1 H1C 109.5
H1B C1 H1C 109.5
O2 C2 O1 121.8(2)
O2 C2 C3 126.8(2)
O1 C2 C3 111.43(18)
C2 C3 C11 113.31(18)
C2 C3 C4 117.90(18)
C11 C3 C4 103.55(15)
C2 C3 H3 107.2
C11 C3 H3 107.2
C4 C3 H3 107.2
C14 C4 C5 111.28(18)
C14 C4 C13 109.27(15)
C5 C4 C13 111.72(14)
C14 C4 C3 107.93(15)
C5 C4 C3 115.69(15)
C13 C4 C3 100.31(17)
C18 C5 C6 107.33(18)
C18 C5 C4 112.43(15)
C6 C5 C4 113.55(16)
C18 C5 H5 107.8
C6 C5 H5 107.8
C4 C5 H5 107.8
C7 C6 C5 113.83(17)
C7 C6 H6A 108.8
C5 C6 H6A 108.8
C7 C6 H6B 108.8
C5 C6 H6B 108.8
H6A C6 H6B 107.7
C8 C7 C17 118.1(2)
C8 C7 C6 121.7(2)
C17 C7 C6 120.1(2)
C7 C8 C9 121.1(3)
C7 C8 H8 119.5
C9 C8 H8 119.5
C10 C9 C8 120.2(3)
C10 C9 H9 119.9
C8 C9 H9 119.9
C16 C10 C9 119.7(3)
C16 C10 H10 120.1
C9 C10 H10 120.1
C12 C11 C26 100.13(17)
C12 C11 C3 99.42(18)
C26 C11 C3 108.19(19)
C12 C11 H11 115.6
C26 C11 H11 115.6
C3 C11 H11 115.6
C28 C12 C27 61.30(16)
C28 C12 C11 125.75(18)
C27 C12 C11 124.5(2)
C28 C12 C13 125.9(2)
C27 C12 C13 126.12(19)
C11 C12 C13 94.94(17)
C25 C13 C12 99.43(18)
C25 C13 C4 107.26(16)
C12 C13 C4 100.18(15)
C25 C13 H13 115.9
C12 C13 H13 115.9
C4 C13 H13 115.9
O4 C14 O3 122.62(19)
O4 C14 C4 125.67(18)
O3 C14 C4 111.64(16)
O3 C15 H15A 109.5
O3 C15 H15B 109.5
H15A C15 H15B 109.5
O3 C15 H15C 109.5
H15A C15 H15C 109.5
H15B C15 H15C 109.5
C10 C16 C17 120.1(3)
C10 C16 H16 119.9
C17 C16 H16 119.9
C7 C17 C16 120.7(3)
C7 C17 H17 119.6
C16 C17 H17 119.6
O5 C18 C19 119.8(2)
O5 C18 C5 118.22(19)
C19 C18 C5 121.97(19)
C20 C19 C24 118.6(2)
C20 C19 C18 123.6(2)
C24 C19 C18 117.8(2)
C21 C20 C19 120.4(2)
C21 C20 H20 119.8
C19 C20 H20 119.8
C22 C21 C20 120.3(3)
C22 C21 H21 119.8
C20 C21 H21 119.8
C21 C22 C23 119.8(3)
C21 C22 H22 120.1
C23 C22 H22 120.1
C24 C23 C22 120.2(3)
C24 C23 H23 119.9
C22 C23 H23 119.9
C23 C24 C19 120.7(3)
C23 C24 H24 119.6
C19 C24 H24 119.6
C26 C25 C13 108.07(19)
C26 C25 H25 126.0
C13 C25 H25 126.0
C25 C26 C11 107.2(2)
C25 C26 H26 126.4
C11 C26 H26 126.4
C12 C27 C28 59.24(16)
C12 C27 H27A 117.8
C28 C27 H27A 117.8
C12 C27 H27B 117.8
C28 C27 H27B 117.8
H27A C27 H27B 115.0
C12 C28 C27 59.45(16)
C12 C28 H28A 117.8
C27 C28 H28A 117.8
C12 C28 H28B 117.8
C27 C28 H28B 117.8
H28A C28 H28B 115.0

loop_
_geom_bond_atom_site_label_1
_geom_bond_atom_site_label_2
_geom_bond_distance
O1 C2 1.317(3)
O1 C1 1.433(3)
O2 C2 1.193(2)
O3 C14 1.338(2)
O3 C15 1.441(3)
O4 C14 1.196(2)
O5 C18 1.216(3)
C1 H1A 0.9600
C1 H1B 0.9600
C1 H1C 0.9600
C2 C3 1.507(3)
C3 C11 1.541(3)
C3 C4 1.587(3)
C3 H3 0.9800
C4 C14 1.536(3)
C4 C5 1.563(3)
C4 C13 1.584(3)
C5 C18 1.527(3)
C5 C6 1.550(3)
C5 H5 0.9800
C6 C7 1.505(3)
C6 H6A 0.9700
C6 H6B 0.9700
C7 C8 1.372(4)
C7 C17 1.384(3)
C8 C9 1.381(4)
C8 H8 0.9300
C9 C10 1.370(5)
C9 H9 0.9300
C10 C16 1.363(5)
C10 H10 0.9300
C11 C12 1.510(3)
C11 C26 1.519(3)
C11 H11 0.9800
C12 C28 1.483(3)
C12 C27 1.487(3)
C12 C13 1.520(3)
C13 C25 1.516(3)
C13 H13 0.9800
C15 H15A 0.9600
C15 H15B 0.9600
C15 H15C 0.9600
C16 C17 1.386(4)
C16 H16 0.9300
C17 H17 0.9300
C18 C19 1.489(3)
C19 C20 1.386(3)
C19 C24 1.390(3)
C20 C21 1.381(4)
C20 H20 0.9300
C21 C22 1.370(4)
C21 H21 0.9300
C22 C23 1.380(4)
C22 H22 0.9300
C23 C24 1.368(4)
C23 H23 0.9300
C24 H24 0.9300
C25 C26 1.313(3)
C25 H25 0.9300
C26 H26 0.9300
C27 C28 1.514(4)
C27 H27A 0.9700
C27 H27B 0.9700
C28 H28A 0.9700
C28 H28B 0.9700
